data_7133778
loop_
_publ_author_name
'Tsoukatos, Steven'
'Maibam, Ashakiran'
'Babarao, Ravichandar'
'Bloch, Witold M.'

_publ_section_title
;
 Topological control in paddlewheel metal-organic cages <i>via</i> ligand
 length variation.
;
_journal_issue 90
_journal_name_full 'Chemical communications (Cambridge, England)'
_journal_page_first 13183
_journal_page_last 13186
_journal_paper_doi 10.1039/d4cc03769c
_journal_volume 60
_journal_year 2024
_chemical_formula_moiety 'C204 H120 Cu6 N0 O42, (C3 H7 N1 O1)35, (H2 O1)6'
_chemical_formula_sum 'C309 H377 Cu6 N35 O83'
_chemical_formula_weight 6290.67
_space_group_crystal_system cubic
_space_group_IT_number 218
_space_group_name_Hall 'P -4n 2 3'
_space_group_name_H-M_alt 'P -4 3 n'
_atom_sites_solution_hydrogens geom
_audit_creation_method SHELXL-2019/3
_audit_update_record
;
2024-09-23 deposited with the CCDC.	2024-09-25 downloaded from the CCDC.
;
_cell_angle_alpha 90
_cell_angle_beta 90
_cell_angle_gamma 90
_cell_formula_units_Z 8
_cell_length_a 41.178(5)
_cell_length_b 41.178(5)
_cell_length_c 41.178(5)
_cell_measurement_reflns_used 13118
_cell_measurement_temperature 100(2)
_cell_measurement_theta_max 41.22
_cell_measurement_theta_min 0.79
_cell_volume 69823(15)
_computing_cell_refinement 'XDS (Kabsch, 1993)'
_computing_data_collection 'BluIce (McPhillips, 2002)'
_computing_data_reduction 'XDS (Kabsch, 1993)'
_computing_molecular_graphics 'shelXle (Huebschle, 2014)'
_computing_publication_material 'CIFTAB (Sheldrick, 1997)'
_computing_structure_refinement 'SHELXL-2019/2 (Sheldrick, 2019)'
_computing_structure_solution 'SHELXT 2018/2 (Sheldrick, 2018)'
_diffrn_ambient_temperature 100(2)
_diffrn_measured_fraction_theta_full 1.000
_diffrn_measured_fraction_theta_max 1.000
_diffrn_measurement_device_type 'ADSC Quantum 315r'
_diffrn_measurement_method 'Phi Scan'
_diffrn_radiation_monochromator 'Silicon Double Crystal'
_diffrn_radiation_type Synchrotron
_diffrn_radiation_wavelength 0.71073
_diffrn_reflns_av_R_equivalents 0.1544
_diffrn_reflns_av_unetI/netI 0.0287
_diffrn_reflns_Laue_measured_fraction_full 1.000
_diffrn_reflns_Laue_measured_fraction_max 1.000
_diffrn_reflns_limit_h_max 39
_diffrn_reflns_limit_h_min -39
_diffrn_reflns_limit_k_max 39
_diffrn_reflns_limit_k_min -39
_diffrn_reflns_limit_l_max 39
_diffrn_reflns_limit_l_min -39
_diffrn_reflns_number 393023
_diffrn_reflns_point_group_measured_fraction_full 1.000
_diffrn_reflns_point_group_measured_fraction_max 1.000
_diffrn_reflns_theta_full 19.802
_diffrn_reflns_theta_max 19.802
_diffrn_reflns_theta_min 0.699
_diffrn_source 'MX2 Beamline Australian Synchrotron'
_exptl_absorpt_coefficient_mu 0.438
_exptl_absorpt_correction_type none
_exptl_crystal_colour green
_exptl_crystal_density_diffrn 1.197
_exptl_crystal_description block
_exptl_crystal_F_000 26512
_exptl_crystal_size_max 0.24
_exptl_crystal_size_mid 0.23
_exptl_crystal_size_min 0.21
_refine_diff_density_max 0.275
_refine_diff_density_min -0.175
_refine_diff_density_rms 0.038
_refine_ls_abs_structure_details
;
 Refined as an inversion twin.
;
_refine_ls_abs_structure_Flack 0.168(19)
_refine_ls_extinction_method none
_refine_ls_goodness_of_fit_ref 1.039
_refine_ls_hydrogen_treatment constr
_refine_ls_matrix_type full
_refine_ls_number_parameters 758
_refine_ls_number_reflns 10584
_refine_ls_number_restraints 827
_refine_ls_restrained_S_all 1.056
_refine_ls_R_factor_all 0.0599
_refine_ls_R_factor_gt 0.0537
_refine_ls_shift/su_max 0.001
_refine_ls_shift/su_mean 0.000
_refine_ls_structure_factor_coef Fsqd
_refine_ls_weighting_details 'w=1/[\s^2^(Fo^2^)+(0.1262P)^2^+0.5893P] where P=(Fo^2^+2Fc^2^)/3'
_refine_ls_weighting_scheme calc
_refine_ls_wR_factor_gt 0.1563
_refine_ls_wR_factor_ref 0.1674
_reflns_Friedel_coverage 0.890
_reflns_Friedel_fraction_full 1.000
_reflns_Friedel_fraction_max 1.000
_reflns_number_gt 9079
_reflns_number_total 10584
_reflns_threshold_expression 'I > 2\s(I)'
_cod_data_source_file d4cc03769c2.cif
_cod_data_source_block 3Cu
_cod_depositor_comments 'Adding full bibliography for 7133774--7133778.cif.'
_cod_original_cell_volume 69823(24)
_cod_database_code 7133778
_shelx_shelxl_version_number 2019/3
_shelx_space_group_comment
;
The symmetry employed for this shelxl refinement is uniquely defined
by the following loop, which should always be used as a source of
symmetry information in preference to the above space-group names.
They are only intended as comments.
;

loop_
_space_group_symop_operation_xyz
'x, y, z'
'-x, -y, z'
'-x, y, -z'
'x, -y, -z'
'z, x, y'
'z, -x, -y'
'-z, -x, y'
'-z, x, -y'
'y, z, x'
'-y, z, -x'
'y, -z, -x'
'-y, -z, x'
'y+1/2, x+1/2, z+1/2'
'-y+1/2, -x+1/2, z+1/2'
'y+1/2, -x+1/2, -z+1/2'
'-y+1/2, x+1/2, -z+1/2'
'x+1/2, z+1/2, y+1/2'
'-x+1/2, z+1/2, -y+1/2'
'-x+1/2, -z+1/2, y+1/2'
'x+1/2, -z+1/2, -y+1/2'
'z+1/2, y+1/2, x+1/2'
'z+1/2, -y+1/2, -x+1/2'
'-z+1/2, y+1/2, -x+1/2'
'-z+1/2, -y+1/2, x+1/2'

loop_
_atom_site_label
_atom_site_type_symbol
_atom_site_fract_x
_atom_site_fract_y
_atom_site_fract_z
_atom_site_U_iso_or_equiv
_atom_site_adp_type
_atom_site_occupancy
_atom_site_site_symmetry_order
_atom_site_calc_flag
_atom_site_refinement_flags_posn
_atom_site_refinement_flags_adp
_atom_site_refinement_flags_occupancy
_atom_site_disorder_assembly
_atom_site_disorder_group
Cu1 Cu 0.62850(3) 0.76900(2) 0.05398(3) 0.1377(4) Uani 1 1 d D U . . .
Cu2 Cu 0.67035(3) 0.77335(2) 0.10088(3) 0.1369(4) Uani 1 1 d . U . . .
O46 O 0.59645(16) 0.77098(19) 0.0127(2) 0.210(4) Uani 1 1 d D . . . .
O47 O 0.70613(16) 0.77651(15) 0.13749(15) 0.1630(19) Uani 1 1 d . . . . .
C1_1 C 0.6744(3) 1.0826(2) 0.0838(2) 0.203(5) Uani 1 1 d D U . . .
C2_1 C 0.6445(3) 1.0532(2) 0.0299(3) 0.218(5) Uani 1 1 d D U . . .
H2_1 H 0.635763 1.043755 0.011266 0.261 Uiso 1 1 calc R U . . .
C3_1 C 0.6629(3) 1.1008(2) 0.0569(3) 0.226(6) Uani 1 1 d D U . . .
C4_1 C 0.6698(4) 1.0485(2) 0.0817(3) 0.214(5) Uani 1 1 d D U . . .
H4_1 H 0.677255 1.035348 0.098457 0.256 Uiso 1 1 calc R U . . .
C5_1 C 0.6546(3) 1.0343(2) 0.0551(3) 0.210(5) Uani 1 1 d D U . . .
C6_1 C 0.6473(4) 1.0858(2) 0.0322(3) 0.240(7) Uani 1 1 d D U . . .
H6_1 H 0.637957 1.098600 0.016103 0.288 Uiso 1 1 calc R U . . .
C7_1 C 0.6920(3) 1.0975(2) 0.1093(3) 0.214(5) Uani 1 1 d D U . . .
C8_1 C 0.7191(4) 1.1290(3) 0.1641(3) 0.219(5) Uani 1 1 d D U . . .
H8_1 H 0.726594 1.139551 0.182664 0.262 Uiso 1 1 calc R U . . .
C9_1 C 0.7034(4) 1.0803(2) 0.1368(3) 0.235(6) Uani 1 1 d D U . . .
H9_1 H 0.702015 1.057769 0.136617 0.282 Uiso 1 1 calc R U . . .
C10_1 C 0.6958(3) 1.1322(2) 0.1108(3) 0.192(4) Uani 1 1 d D U . . .
C11_1 C 0.7107(3) 1.1467(3) 0.1374(3) 0.195(4) Uani 1 1 d D U . . .
H11_1 H 0.715032 1.168886 0.136907 0.234 Uiso 1 1 calc R U . . .
C12_1 C 0.7165(3) 1.0949(3) 0.1638(3) 0.236(6) Uani 1 1 d D U . . .
C13_1 C 0.6852(3) 1.1510(3) 0.0832(3) 0.201(5) Uani 1 1 d D U . . .
C14_1 C 0.6703(3) 1.1355(2) 0.0587(3) 0.223(6) Uani 1 1 d D U . . .
O15_1 O 0.6904(2) 1.18249(18) 0.0842(2) 0.191(3) Uani 1 1 d D U . . .
O16_1 O 0.6603(3) 1.15441(17) 0.0315(2) 0.207(3) Uani 1 1 d D U . . .
C17_1 C 0.6630(4) 1.2028(3) 0.0861(4) 0.218(5) Uani 1 1 d D U . . .
H17A_1 H 0.669876 1.225088 0.086640 0.326 Uiso 1 1 calc R U . . .
H17B_1 H 0.649474 1.199351 0.067384 0.326 Uiso 1 1 calc R U . . .
H17C_1 H 0.650964 1.197887 0.105397 0.326 Uiso 1 1 calc R U . . .
C18_1 C 0.6845(4) 1.1563(4) 0.0084(3) 0.236(7) Uani 1 1 d D U . . .
H18A_1 H 0.677150 1.169154 -0.009566 0.354 Uiso 1 1 calc R U . . .
H18B_1 H 0.703462 1.166199 0.017790 0.354 Uiso 1 1 calc R U . . .
H18C_1 H 0.689880 1.134859 0.000977 0.354 Uiso 1 1 calc R U . . .
C19_1 C 0.7261(4) 1.0759(3) 0.1917(3) 0.238(6) Uani 1 1 d D U . . .
C20_1 C 0.6550(4) 0.9998(2) 0.0559(3) 0.222(5) Uani 1 1 d D U . . .
C21_1 C 0.6547(5) 0.9706(2) 0.0536(4) 0.254(7) Uani 1 1 d D U . . .
C22_1 C 0.7386(5) 1.0567(4) 0.2092(4) 0.260(7) Uani 1 1 d D U . . .
C23_1 C 0.7473(4) 1.0333(3) 0.2343(3) 0.224(5) Uani 1 1 d D U . . .
C24_1 C 0.76147(18) 0.9868(2) 0.2803(2) 0.155(3) Uani 1 1 d D U . . .
C25_1 C 0.7594(3) 1.0424(3) 0.2640(3) 0.196(4) Uani 1 1 d D U . . .
H25_1 H 0.763451 1.064139 0.268466 0.235 Uiso 1 1 calc R U . . .
C26_1 C 0.7435(4) 0.9999(3) 0.2270(3) 0.226(5) Uani 1 1 d D U . . .
H26_1 H 0.735199 0.993519 0.206969 0.272 Uiso 1 1 calc R U . . .
C27_1 C 0.7523(3) 0.9769(3) 0.2497(3) 0.211(5) Uani 1 1 d D U . . .
H27_1 H 0.752091 0.954955 0.244464 0.253 Uiso 1 1 calc R U . . .
C28_1 C 0.7652(2) 1.0196(2) 0.2867(2) 0.165(3) Uani 1 1 d D U . . .
H28_1 H 0.772031 1.026086 0.307203 0.198 Uiso 1 1 calc R U . . .
C29_1 C 0.6527(3) 0.9351(2) 0.0573(3) 0.211(5) Uani 1 1 d D U . . .
C30_1 C 0.6509(3) 0.86875(18) 0.0657(2) 0.156(3) Uani 1 1 d D U . . .
C31_1 C 0.6769(3) 0.9204(2) 0.0743(3) 0.213(5) Uani 1 1 d D U . . .
H31_1 H 0.693531 0.932597 0.083565 0.256 Uiso 1 1 calc R U . . .
C32_1 C 0.6259(3) 0.9181(2) 0.0462(4) 0.207(5) Uani 1 1 d D U . . .
H32_1 H 0.608545 0.928748 0.036437 0.249 Uiso 1 1 calc R U . . .
C33_1 C 0.6258(3) 0.8848(2) 0.0503(3) 0.185(4) Uani 1 1 d D U . . .
H33_1 H 0.608321 0.872790 0.042378 0.222 Uiso 1 1 calc R U . . .
C34_1 C 0.6762(3) 0.8861(2) 0.0775(3) 0.204(5) Uani 1 1 d D U . . .
H34_1 H 0.693312 0.875475 0.087689 0.244 Uiso 1 1 calc R U . . .
C35_1 C 0.76585(17) 0.9636(3) 0.3071(3) 0.140(3) Uani 1 1 d D U . . .
C36_1 C 0.6517(3) 0.83220(19) 0.0696(2) 0.145(3) Uani 1 1 d D U . . .
O37_1 O 0.76385(13) 0.93363(19) 0.29671(15) 0.1508(18) Uani 1 1 d D U . . .
O38_1 O 0.62986(16) 0.81725(13) 0.05631(15) 0.1434(17) Uani 1 1 d D U . . .
O39_1 O 0.67257(17) 0.81911(14) 0.08872(16) 0.1462(17) Uani 1 1 d D U . . .
O40_1 O 0.77119(14) 0.97440(15) 0.33391(17) 0.1411(17) Uani 1 1 d D U . . .
C1_2 C 0.4501(2) 0.8561(3) 0.2951(2) 0.184(4) Uani 1 1 d D U . . .
C2_2 C 0.4219(2) 0.8279(3) 0.2405(2) 0.174(3) Uani 1 1 d D U . . .
H2_2 H 0.412857 0.819121 0.221766 0.208 Uiso 1 1 calc R U . . .
C3_2 C 0.41590(18) 0.8520(3) 0.2929(2) 0.173(4) Uani 1 1 d D U . . .
C4_2 C 0.4679(2) 0.8470(3) 0.2686(3) 0.176(4) Uani 1 1 d D U . . .
H4_2 H 0.489913 0.851910 0.268528 0.211 Uiso 1 1 calc R U . . .
C5_2 C 0.4554(2) 0.8312(3) 0.2419(2) 0.170(3) Uani 1 1 d D U . . .
C6_2 C 0.4021(3) 0.8367(3) 0.2644(2) 0.190(4) Uani 1 1 d D U . . .
H6_2 H 0.379905 0.833022 0.262847 0.228 Uiso 1 1 calc R U . . .
C7_2 C 0.4632(2) 0.8710(3) 0.3225(2) 0.184(4) Uani 1 1 d D U . . .
C8_2 C 0.4892(2) 0.8984(4) 0.3784(3) 0.247(7) Uani 1 1 d D U . . .
H8_2 H 0.498094 0.906934 0.397256 0.296 Uiso 1 1 calc R U . . .
C9_2 C 0.49665(19) 0.8733(3) 0.3263(3) 0.180(4) Uani 1 1 d D U . . .
H9_2 H 0.510351 0.865367 0.310187 0.216 Uiso 1 1 calc R U . . .
C10_2 C 0.44297(18) 0.8815(3) 0.3473(2) 0.197(5) Uani 1 1 d D U . . .
C11_2 C 0.45529(19) 0.8969(4) 0.3752(3) 0.211(5) Uani 1 1 d D U . . .
H11_2 H 0.441582 0.905749 0.390826 0.253 Uiso 1 1 calc R U . . .
C12_2 C 0.50970(19) 0.8874(3) 0.3540(3) 0.229(6) Uani 1 1 d D U . . .
C13_2 C 0.4081(2) 0.8774(3) 0.3445(2) 0.212(5) Uani 1 1 d D U . . .
C14_2 C 0.3955(2) 0.8631(3) 0.3176(2) 0.196(5) Uani 1 1 d D U . . .
O15_2 O 0.38844(19) 0.8861(3) 0.37003(18) 0.229(4) Uani 1 1 d D U . . .
O16_2 O 0.36205(15) 0.8589(3) 0.31445(18) 0.206(4) Uani 1 1 d D U . . .
C17_2 C 0.3729(5) 0.9147(5) 0.3679(6) 0.340(15) Uani 1 1 d D U . . .
H17A_2 H 0.360078 0.918007 0.387114 0.509 Uiso 1 1 calc R U . . .
H17B_2 H 0.388503 0.931904 0.365943 0.509 Uiso 1 1 calc R U . . .
H17C_2 H 0.358994 0.914625 0.349210 0.509 Uiso 1 1 calc R U . . .
C18_2 C 0.3498(3) 0.8349(4) 0.3357(3) 0.223(6) Uani 1 1 d D U . . .
H18A_2 H 0.326769 0.832873 0.332615 0.335 Uiso 1 1 calc R U . . .
H18B_2 H 0.360075 0.814493 0.331115 0.335 Uiso 1 1 calc R U . . .
H18C_2 H 0.354189 0.841082 0.357718 0.335 Uiso 1 1 calc R U . . .
C19_2 C 0.54448(19) 0.8928(4) 0.3550(3) 0.200(5) Uani 1 1 d D U . . .
C20_2 C 0.4755(2) 0.8215(2) 0.2156(3) 0.171(4) Uani 1 1 d D U . . .
C21_2 C 0.4967(2) 0.8149(2) 0.1965(3) 0.169(3) Uani 1 1 d D U . . .
C22_2 C 0.57272(18) 0.8966(3) 0.3573(3) 0.185(4) Uani 1 1 d D U . . .
C23_2 C 0.60654(19) 0.9019(3) 0.3561(3) 0.172(3) Uani 1 1 d D U . . .
C24_2 C 0.67343(17) 0.9112(2) 0.3523(2) 0.142(3) Uani 1 1 d D U . . .
C25_2 C 0.6267(2) 0.8782(3) 0.3428(3) 0.176(4) Uani 1 1 d D U . . .
H25_2 H 0.617636 0.859120 0.334747 0.212 Uiso 1 1 calc R U . . .
C26_2 C 0.6209(2) 0.9310(3) 0.3674(3) 0.187(4) Uani 1 1 d D U . . .
H26_2 H 0.607898 0.947659 0.375439 0.225 Uiso 1 1 calc R U . . .
C27_2 C 0.65385(18) 0.9345(2) 0.3664(2) 0.153(3) Uani 1 1 d D U . . .
H27_2 H 0.663295 0.952888 0.375473 0.183 Uiso 1 1 calc R U . . .
C28_2 C 0.65964(19) 0.8827(2) 0.3414(2) 0.162(3) Uani 1 1 d D U . . .
H28_2 H 0.672827 0.866326 0.333116 0.194 Uiso 1 1 calc R U . . .
C29_2 C 0.5229(2) 0.8055(2) 0.1761(3) 0.158(3) Uani 1 1 d D U . . .
C30_2 C 0.5749(2) 0.78694(18) 0.1379(2) 0.143(3) Uani 1 1 d D U . . .
C31_2 C 0.5546(3) 0.8075(2) 0.1885(3) 0.183(4) Uani 1 1 d D U . . .
H31_2 H 0.558341 0.814276 0.209768 0.220 Uiso 1 1 calc R U . . .
C32_2 C 0.5175(2) 0.7921(2) 0.1451(3) 0.163(3) Uani 1 1 d D U . . .
H32_2 H 0.496657 0.789253 0.136981 0.196 Uiso 1 1 calc R U . . .
C33_2 C 0.5445(2) 0.78351(19) 0.1275(3) 0.162(3) Uani 1 1 d D U . . .
H33_2 H 0.541299 0.774677 0.106991 0.194 Uiso 1 1 calc R U . . .
C34_2 C 0.5808(2) 0.7991(2) 0.1679(2) 0.154(3) Uani 1 1 d D U . . .
H34_2 H 0.602048 0.801808 0.175025 0.184 Uiso 1 1 calc R U . . .
C35_2 C 0.70973(19) 0.9153(3) 0.3520(2) 0.143(3) Uani 1 1 d D U . . .
C36_2 C 0.6039(2) 0.77833(18) 0.1156(2) 0.134(2) Uani 1 1 d D U . . .
O37_2 O 0.72142(13) 0.93952(15) 0.36639(14) 0.1392(16) Uani 1 1 d D U . . .
O38_2 O 0.63203(16) 0.78224(12) 0.12724(13) 0.1359(15) Uani 1 1 d D U . . .
O39_2 O 0.59693(14) 0.76996(12) 0.08780(16) 0.1392(15) Uani 1 1 d D U . . .
O40_2 O 0.72643(12) 0.89392(14) 0.33693(13) 0.1339(15) Uani 1 1 d D U . . .

loop_
_atom_site_aniso_label
_atom_site_aniso_U_11
_atom_site_aniso_U_22
_atom_site_aniso_U_33
_atom_site_aniso_U_23
_atom_site_aniso_U_13
_atom_site_aniso_U_12
Cu1 0.1605(8) 0.0994(6) 0.1532(8) -0.0069(5) 0.0056(6) 0.0004(5)
Cu2 0.1487(8) 0.1066(6) 0.1556(8) -0.0113(5) 0.0142(6) -0.0015(5)
O46 0.158(5) 0.217(6) 0.255(8) -0.164(6) -0.033(5) 0.016(4)
O47 0.177(5) 0.150(4) 0.162(4) -0.020(3) -0.019(4) -0.006(4)
C1_1 0.321(15) 0.123(8) 0.166(9) -0.012(7) 0.011(10) 0.010(9)
C2_1 0.290(14) 0.119(8) 0.245(13) 0.001(8) -0.068(11) 0.005(8)
C3_1 0.371(17) 0.114(8) 0.194(10) 0.021(7) -0.070(11) 0.038(9)
C4_1 0.320(16) 0.104(7) 0.216(11) 0.021(7) -0.009(11) 0.003(8)
C5_1 0.293(14) 0.143(9) 0.194(10) -0.033(9) -0.002(10) -0.012(9)
C6_1 0.369(18) 0.121(8) 0.228(13) -0.002(8) -0.085(13) -0.017(9)
C7_1 0.334(16) 0.135(8) 0.173(9) 0.019(8) -0.007(10) 0.040(9)
C8_1 0.283(15) 0.175(11) 0.198(11) 0.013(9) -0.058(10) -0.008(10)
C9_1 0.367(18) 0.124(7) 0.215(12) 0.033(8) -0.029(12) 0.073(10)
C10_1 0.249(12) 0.147(9) 0.180(10) 0.000(8) 0.001(9) 0.004(8)
C11_1 0.234(12) 0.159(8) 0.192(10) 0.000(8) -0.055(9) 0.001(8)
C12_1 0.328(17) 0.169(11) 0.212(13) -0.001(10) -0.032(12) 0.072(11)
C13_1 0.268(13) 0.151(10) 0.183(10) 0.017(8) -0.029(9) 0.038(9)
C14_1 0.358(17) 0.135(8) 0.176(9) 0.009(7) -0.085(11) 0.030(9)
O15_1 0.235(8) 0.104(4) 0.235(7) 0.005(4) -0.037(6) -0.015(5)
O16_1 0.312(11) 0.126(4) 0.184(7) -0.009(5) -0.066(7) 0.022(6)
C17_1 0.278(15) 0.115(7) 0.260(14) 0.007(8) 0.063(12) -0.027(9)
C18_1 0.32(2) 0.223(14) 0.164(11) -0.002(10) -0.062(12) 0.004(14)
C19_1 0.294(16) 0.208(12) 0.212(12) 0.053(10) 0.001(11) 0.075(11)
C20_1 0.324(16) 0.104(7) 0.237(12) 0.012(7) 0.012(11) 0.006(8)
C21_1 0.361(19) 0.118(9) 0.282(15) -0.007(9) -0.020(14) 0.010(9)
C22_1 0.340(19) 0.216(12) 0.223(13) 0.103(11) -0.021(12) 0.019(13)
C23_1 0.289(15) 0.155(9) 0.229(13) 0.038(9) -0.046(12) 0.005(9)
C24_1 0.113(5) 0.161(8) 0.191(9) 0.017(7) -0.038(5) -0.003(5)
C25_1 0.211(11) 0.174(9) 0.203(11) 0.018(9) -0.053(9) 0.005(8)
C26_1 0.274(15) 0.220(12) 0.185(10) 0.043(10) -0.040(10) 0.027(11)
C27_1 0.238(12) 0.186(10) 0.210(12) 0.062(10) -0.040(10) -0.017(9)
C28_1 0.168(8) 0.152(8) 0.175(8) 0.039(7) -0.031(6) -0.006(6)
C29_1 0.275(15) 0.110(8) 0.248(13) 0.001(8) 0.023(12) 0.009(9)
C30_1 0.195(9) 0.118(7) 0.154(7) -0.026(5) 0.011(6) -0.021(6)
C31_1 0.290(15) 0.105(7) 0.244(12) 0.012(7) -0.019(11) -0.032(8)
C32_1 0.233(12) 0.121(8) 0.268(14) -0.003(8) 0.004(11) 0.019(8)
C33_1 0.231(11) 0.125(8) 0.200(10) 0.000(6) 0.009(9) 0.029(7)
C34_1 0.246(13) 0.145(9) 0.219(11) 0.012(8) -0.033(10) -0.006(9)
C35_1 0.081(4) 0.158(8) 0.181(9) 0.058(8) 0.000(5) -0.009(5)
C36_1 0.159(8) 0.107(7) 0.169(8) -0.020(6) 0.015(7) -0.022(6)
O37_1 0.121(4) 0.168(5) 0.164(5) 0.042(4) 0.005(3) 0.000(3)
O38_1 0.166(5) 0.093(3) 0.171(4) 0.001(3) 0.008(4) 0.004(3)
O39_1 0.156(4) 0.116(4) 0.167(4) -0.020(3) 0.007(4) -0.009(3)
O40_1 0.121(4) 0.152(4) 0.149(4) 0.014(4) -0.002(3) -0.013(3)
C1_2 0.115(7) 0.286(13) 0.153(8) -0.019(8) 0.012(6) -0.016(7)
C2_2 0.155(9) 0.230(10) 0.136(7) 0.018(7) 0.001(6) -0.012(7)
C3_2 0.107(6) 0.258(11) 0.155(8) -0.002(8) 0.012(6) 0.019(6)
C4_2 0.115(6) 0.218(10) 0.194(10) 0.019(8) 0.018(8) -0.016(6)
C5_2 0.134(8) 0.197(9) 0.179(9) 0.033(7) 0.004(7) -0.026(7)
C6_2 0.161(8) 0.283(13) 0.127(7) 0.007(8) 0.001(7) 0.008(9)
C7_2 0.105(7) 0.267(12) 0.181(9) 0.012(9) 0.010(7) -0.001(7)
C8_2 0.149(10) 0.364(19) 0.228(13) 0.075(14) -0.050(9) -0.038(11)
C9_2 0.104(7) 0.256(11) 0.179(9) 0.001(8) -0.007(6) -0.006(6)
C10_2 0.099(6) 0.349(15) 0.143(7) 0.010(9) -0.002(6) -0.034(7)
C11_2 0.100(6) 0.363(16) 0.170(9) -0.011(10) -0.007(6) -0.046(8)
C12_2 0.103(7) 0.392(18) 0.191(11) 0.028(12) 0.011(7) -0.002(9)
C13_2 0.144(9) 0.356(17) 0.136(8) -0.025(9) 0.010(7) 0.009(9)
C14_2 0.112(7) 0.335(15) 0.139(8) -0.002(9) 0.009(6) -0.020(8)
O15_2 0.139(5) 0.408(15) 0.139(5) 0.002(7) 0.016(4) 0.000(7)
O16_2 0.105(4) 0.370(12) 0.143(5) -0.013(6) 0.000(3) -0.002(5)
C17_2 0.199(15) 0.48(4) 0.34(3) 0.15(3) -0.042(15) 0.097(19)
C18_2 0.157(9) 0.346(19) 0.166(9) -0.086(11) 0.025(8) -0.022(11)
C19_2 0.108(7) 0.310(14) 0.181(9) 0.036(9) -0.028(6) 0.000(7)
C20_2 0.140(7) 0.158(7) 0.215(10) -0.017(7) 0.059(7) 0.005(6)
C21_2 0.150(7) 0.119(6) 0.238(11) -0.022(7) 0.018(8) -0.020(6)
C22_2 0.100(6) 0.238(11) 0.216(10) 0.045(8) -0.020(6) -0.003(6)
C23_2 0.126(8) 0.204(10) 0.187(9) -0.001(8) -0.020(6) -0.006(8)
C24_2 0.105(6) 0.152(7) 0.171(7) 0.018(6) -0.028(5) 0.008(6)
C25_2 0.131(8) 0.199(9) 0.199(9) -0.018(8) -0.045(7) -0.009(7)
C26_2 0.130(8) 0.209(11) 0.223(11) 0.001(9) -0.006(7) 0.021(7)
C27_2 0.097(6) 0.175(8) 0.185(8) 0.007(6) -0.007(5) 0.017(5)
C28_2 0.104(6) 0.194(9) 0.187(8) -0.008(7) -0.023(5) -0.006(6)
C29_2 0.139(7) 0.123(6) 0.212(10) -0.024(6) 0.034(7) -0.011(5)
C30_2 0.158(8) 0.089(4) 0.181(8) -0.007(5) 0.019(7) -0.006(5)
C31_2 0.193(10) 0.142(7) 0.215(10) -0.046(7) 0.055(9) -0.014(7)
C32_2 0.156(8) 0.117(6) 0.218(10) -0.021(6) 0.029(7) -0.006(5)
C33_2 0.143(7) 0.108(5) 0.235(10) -0.056(6) 0.022(7) -0.022(5)
C34_2 0.132(6) 0.134(6) 0.194(9) -0.036(6) 0.026(6) -0.007(5)
C35_2 0.119(7) 0.142(7) 0.168(7) 0.013(6) 0.003(6) -0.002(6)
C36_2 0.142(7) 0.102(5) 0.158(7) -0.023(5) 0.024(7) 0.001(5)
O37_2 0.111(3) 0.138(4) 0.169(4) 0.004(4) 0.019(3) 0.021(3)
O38_2 0.144(4) 0.124(3) 0.139(4) -0.009(3) 0.009(3) -0.001(3)
O39_2 0.158(4) 0.105(3) 0.155(4) -0.016(3) 0.001(3) -0.005(3)
O40_2 0.107(3) 0.149(4) 0.145(4) -0.008(3) -0.005(3) 0.005(3)

loop_
_atom_type_symbol
_atom_type_description
_atom_type_scat_dispersion_real
_atom_type_scat_dispersion_imag
_atom_type_scat_source
C C 0.0033 0.0016 'International Tables Vol C Tables 4.2.6.8 and 6.1.1.4'
H H 0.0000 0.0000 'International Tables Vol C Tables 4.2.6.8 and 6.1.1.4'
N N 0.0061 0.0033 'International Tables Vol C Tables 4.2.6.8 and 6.1.1.4'
O O 0.0106 0.0060 'International Tables Vol C Tables 4.2.6.8 and 6.1.1.4'
Cu Cu 0.3201 1.2651 'International Tables Vol C Tables 4.2.6.8 and 6.1.1.4'

loop_
_geom_angle_atom_site_label_1
_geom_angle_atom_site_label_2
_geom_angle_atom_site_label_3
_geom_angle
_geom_angle_site_symmetry_1
_geom_angle_site_symmetry_3
_geom_angle_publ_flag
O39_2 Cu1 O40_1_$2 169.4(3) . 8_656 ?
O39_2 Cu1 O37_2_$2 89.7(2) . 8_656 ?
O40_1 Cu1 O37_2_$2 92.4(2) 8_656 8_656 ?
O39_2 Cu1 O38_1 87.9(2) . . ?
O40_1 Cu1 O38_1 87.7(2) 8_656 . ?
O37_2 Cu1 O38_1 167.0(3) 8_656 . ?
O39_2 Cu1 O46 99.1(3) . . ?
O40_1 Cu1 O46 90.7(3) 8_656 . ?
O37_2 Cu1 O46 102.0(3) 8_656 . ?
O38_1 Cu1 O46 91.0(3) . . ?
O39_2 Cu1 Cu2 84.7(2) . . ?
O40_1 Cu1 Cu2 85.1(2) 8_656 . ?
O37_2 Cu1 Cu2 84.12(19) 8_656 . ?
O38_1 Cu1 Cu2 82.9(2) . . ?
O46 Cu1 Cu2 172.7(3) . . ?
O38_2 Cu2 O39_1 90.0(2) . . ?
O38_2 Cu2 O40_2_$2 90.0(2) . 8_656 ?
O39_1 Cu2 O40_2_$2 169.5(3) . 8_656 ?
O38_2 Cu2 O37_1_$2 168.4(3) . 8_656 ?
O39_1 Cu2 O37_1_$2 88.6(2) . 8_656 ?
O40_2 Cu2 O37_1_$2 89.4(2) 8_656 8_656 ?
O38_2 Cu2 O47 98.9(3) . . ?
O39_1 Cu2 O47 95.2(3) . . ?
O40_2 Cu2 O47 95.1(2) 8_656 . ?
O37_1 Cu2 O47 92.6(3) 8_656 . ?
O38_2 Cu2 Cu1 83.68(19) . . ?
O39_1 Cu2 Cu1 84.6(2) . . ?
O40_2 Cu2 Cu1 84.95(18) 8_656 . ?
O37_1 Cu2 Cu1 84.7(2) 8_656 . ?
O47 Cu2 Cu1 177.38(19) . . ?
C7_1 C1_1 C4_1 122.8(9) . . ?
C7_1 C1_1 C3_1 121.3(8) . . ?
C4_1 C1_1 C3_1 115.6(8) . . ?
C6_1 C2_1 C5_1 119.0(9) . . ?
C6_1 C3_1 C1_1 120.3(8) . . ?
C6_1 C3_1 C14_1 125.7(8) . . ?
C1_1 C3_1 C14_1 114.0(8) . . ?
C5_1 C4_1 C1_1 121.6(8) . . ?
C2_1 C5_1 C4_1 119.9(8) . . ?
C2_1 C5_1 C20_1 126.2(10) . . ?
C4_1 C5_1 C20_1 113.4(10) . . ?
C3_1 C6_1 C2_1 123.3(10) . . ?
C1_1 C7_1 C9_1 123.2(9) . . ?
C1_1 C7_1 C10_1 121.2(8) . . ?
C9_1 C7_1 C10_1 115.0(9) . . ?
C11_1 C8_1 C12_1 120.4(9) . . ?
C12_1 C9_1 C7_1 124.1(8) . . ?
C11_1 C10_1 C7_1 120.7(8) . . ?
C11_1 C10_1 C13_1 121.4(9) . . ?
C7_1 C10_1 C13_1 117.8(9) . . ?
C8_1 C11_1 C10_1 121.1(9) . . ?
C9_1 C12_1 C8_1 118.2(8) . . ?
C9_1 C12_1 C19_1 120.8(11) . . ?
C8_1 C12_1 C19_1 121.0(11) . . ?
O15_1 C13_1 C14_1 124.7(9) . . ?
O15_1 C13_1 C10_1 117.2(9) . . ?
C14_1 C13_1 C10_1 118.2(9) . . ?
C13_1 C14_1 O16_1 117.5(8) . . ?
C13_1 C14_1 C3_1 126.9(9) . . ?
O16_1 C14_1 C3_1 115.7(8) . . ?
C13_1 O15_1 C17_1 117.3(9) . . ?
C18_1 O16_1 C14_1 111.3(11) . . ?
C22_1 C19_1 C12_1 164.0(17) . . ?
C21_1 C20_1 C5_1 174.1(15) . . ?
C20_1 C21_1 C29_1 169.2(18) . . ?
C19_1 C22_1 C23_1 168(2) . . ?
C25_1 C23_1 C26_1 119.6(8) . . ?
C25_1 C23_1 C22_1 122.7(11) . . ?
C26_1 C23_1 C22_1 117.6(11) . . ?
C27_1 C24_1 C28_1 119.4(8) . . ?
C27_1 C24_1 C35_1 121.8(9) . . ?
C28_1 C24_1 C35_1 118.7(9) . . ?
C28_1 C25_1 C23_1 119.6(9) . . ?
C27_1 C26_1 C23_1 119.5(9) . . ?
C24_1 C27_1 C26_1 119.4(10) . . ?
C25_1 C28_1 C24_1 122.0(9) . . ?
C31_1 C29_1 C32_1 122.0(8) . . ?
C31_1 C29_1 C21_1 117.0(11) . . ?
C32_1 C29_1 C21_1 120.8(11) . . ?
C34_1 C30_1 C33_1 119.3(8) . . ?
C34_1 C30_1 C36_1 117.9(9) . . ?
C33_1 C30_1 C36_1 122.8(8) . . ?
C29_1 C31_1 C34_1 118.3(9) . . ?
C33_1 C32_1 C29_1 117.7(9) . . ?
C30_1 C33_1 C32_1 121.8(9) . . ?
C30_1 C34_1 C31_1 120.5(9) . . ?
O40_1 C35_1 O37_1 131.0(8) . . ?
O40_1 C35_1 C24_1 117.9(9) . . ?
O37_1 C35_1 C24_1 111.1(9) . . ?
O38_1 C36_1 O39_1 123.9(7) . . ?
O38_1 C36_1 C30_1 115.9(9) . . ?
O39_1 C36_1 C30_1 119.9(9) . . ?
C35_1 O37_1 Cu2_$1 115.8(5) . 11_566 ?
C36_1 O38_1 Cu1 123.1(6) . . ?
C36_1 O39_1 Cu2 122.1(5) . . ?
C35_1 O40_1 Cu1_$1 119.9(6) . 11_566 ?
C4_2 C1_2 C7_2 124.1(8) . . ?
C4_2 C1_2 C3_2 116.5(8) . . ?
C7_2 C1_2 C3_2 119.2(8) . . ?
C6_2 C2_2 C5_2 123.6(9) . . ?
C14_2 C3_2 C1_2 120.7(8) . . ?
C14_2 C3_2 C6_2 119.9(8) . . ?
C1_2 C3_2 C6_2 119.4(8) . . ?
C1_2 C4_2 C5_2 124.6(8) . . ?
C4_2 C5_2 C2_2 116.7(8) . . ?
C4_2 C5_2 C20_2 121.8(9) . . ?
C2_2 C5_2 C20_2 121.2(10) . . ?
C2_2 C6_2 C3_2 118.6(9) . . ?
C10_2 C7_2 C9_2 119.4(8) . . ?
C10_2 C7_2 C1_2 120.1(8) . . ?
C9_2 C7_2 C1_2 120.3(9) . . ?
C12_2 C8_2 C11_2 121.7(9) . . ?
C12_2 C9_2 C7_2 120.3(8) . . ?
C7_2 C10_2 C11_2 121.7(7) . . ?
C7_2 C10_2 C13_2 119.9(8) . . ?
C11_2 C10_2 C13_2 118.3(8) . . ?
C8_2 C11_2 C10_2 117.0(9) . . ?
C9_2 C12_2 C8_2 119.6(7) . . ?
C9_2 C12_2 C19_2 118.1(9) . . ?
C8_2 C12_2 C19_2 122.1(10) . . ?
C14_2 C13_2 O15_2 120.9(8) . . ?
C14_2 C13_2 C10_2 119.6(8) . . ?
O15_2 C13_2 C10_2 119.3(9) . . ?
C13_2 C14_2 O16_2 120.5(8) . . ?
C13_2 C14_2 C3_2 120.5(8) . . ?
O16_2 C14_2 C3_2 119.0(8) . . ?
C17_2 O15_2 C13_2 117.4(14) . . ?
C14_2 O16_2 C18_2 112.5(9) . . ?
C22_2 C19_2 C12_2 176.8(13) . . ?
C21_2 C20_2 C5_2 169.1(12) . . ?
C20_2 C21_2 C29_2 175.2(13) . . ?
C19_2 C22_2 C23_2 173.3(12) . . ?
C25_2 C23_2 C22_2 119.4(9) . . ?
C25_2 C23_2 C26_2 118.4(7) . . ?
C22_2 C23_2 C26_2 122.2(10) . . ?
C27_2 C24_2 C28_2 119.2(7) . . ?
C27_2 C24_2 C35_2 120.5(8) . . ?
C28_2 C24_2 C35_2 120.0(8) . . ?
C28_2 C25_2 C23_2 120.7(8) . . ?
C27_2 C26_2 C23_2 119.6(8) . . ?
C26_2 C27_2 C24_2 121.4(8) . . ?
C25_2 C28_2 C24_2 120.5(8) . . ?
C32_2 C29_2 C31_2 120.0(7) . . ?
C32_2 C29_2 C21_2 121.6(9) . . ?
C31_2 C29_2 C21_2 118.2(9) . . ?
C33_2 C30_2 C34_2 119.9(7) . . ?
C33_2 C30_2 C36_2 120.8(9) . . ?
C34_2 C30_2 C36_2 119.3(8) . . ?
C29_2 C31_2 C34_2 118.3(8) . . ?
C33_2 C32_2 C29_2 116.9(8) . . ?
C30_2 C33_2 C32_2 124.4(8) . . ?
C30_2 C34_2 C31_2 120.2(8) . . ?
O37_2 C35_2 O40_2 124.8(7) . . ?
O37_2 C35_2 C24_2 117.7(9) . . ?
O40_2 C35_2 C24_2 117.5(8) . . ?
O39_2 C36_2 O38_2 127.3(7) . . ?
O39_2 C36_2 C30_2 115.8(8) . . ?
O38_2 C36_2 C30_2 116.8(8) . . ?
C35_2 O37_2 Cu1_$1 122.3(5) . 11_566 ?
C36_2 O38_2 Cu2 120.3(5) . . ?
C36_2 O39_2 Cu1 121.7(5) . . ?
C35_2 O40_2 Cu2_$1 121.8(5) . 11_566 ?

loop_
_geom_bond_atom_site_label_1
_geom_bond_atom_site_label_2
_geom_bond_distance
_geom_bond_site_symmetry_2
_geom_bond_publ_flag
Cu1 O39_2 1.906(6) . ?
Cu1 O40_1_$2 1.941(6) 8_656 ?
Cu1 O37_2_$2 1.989(6) 8_656 ?
Cu1 O38_1 1.990(5) . ?
Cu1 O46 2.155(7) . ?
Cu1 Cu2 2.5941(16) . ?
Cu2 O38_2 1.950(6) . ?
Cu2 O39_1 1.952(6) . ?
Cu2 O40_2_$2 1.967(5) 8_656 ?
Cu2 O37_1_$2 2.003(6) 8_656 ?
Cu2 O47 2.112(6) . ?
C1_1 C7_1 1.416(12) . ?
C1_1 C4_1 1.417(10) . ?
C1_1 C3_1 1.419(9) . ?
C2_1 C6_1 1.353(11) . ?
C2_1 C5_1 1.363(10) . ?
C3_1 C6_1 1.351(11) . ?
C3_1 C14_1 1.463(11) . ?
C4_1 C5_1 1.391(10) . ?
C5_1 C20_1 1.420(10) . ?
C7_1 C9_1 1.417(11) . ?
C7_1 C10_1 1.440(9) . ?
C8_1 C11_1 1.366(11) . ?
C8_1 C12_1 1.408(11) . ?
C9_1 C12_1 1.375(11) . ?
C10_1 C11_1 1.390(10) . ?
C10_1 C13_1 1.445(11) . ?
C12_1 C19_1 1.444(10) . ?
C13_1 O15_1 1.313(10) . ?
C13_1 C14_1 1.343(11) . ?
C14_1 O16_1 1.425(11) . ?
O15_1 C17_1 1.407(13) . ?
O16_1 C18_1 1.380(14) . ?
C19_1 C22_1 1.186(10) . ?
C20_1 C21_1 1.207(10) . ?
C21_1 C29_1 1.473(10) . ?
C22_1 C23_1 1.459(10) . ?
C23_1 C25_1 1.373(10) . ?
C23_1 C26_1 1.415(11) . ?
C24_1 C27_1 1.377(10) . ?
C24_1 C28_1 1.384(10) . ?
C24_1 C35_1 1.469(10) . ?
C25_1 C28_1 1.344(9) . ?
C26_1 C27_1 1.382(10) . ?
C29_1 C31_1 1.358(11) . ?
C29_1 C32_1 1.385(11) . ?
C30_1 C34_1 1.356(10) . ?
C30_1 C33_1 1.380(10) . ?
C30_1 C36_1 1.514(10) . ?
C31_1 C34_1 1.419(10) . ?
C32_1 C33_1 1.383(9) . ?
C35_1 O40_1 1.210(10) . ?
C35_1 O37_1 1.309(11) . ?
C36_1 O38_1 1.220(10) . ?
C36_1 O39_1 1.284(10) . ?
C1_2 C4_2 1.368(10) . ?
C1_2 C7_2 1.392(11) . ?
C1_2 C3_2 1.420(9) . ?
C2_2 C6_2 1.328(10) . ?
C2_2 C5_2 1.387(9) . ?
C3_2 C14_2 1.397(10) . ?
C3_2 C6_2 1.448(10) . ?
C4_2 C5_2 1.375(10) . ?
C5_2 C20_2 1.418(9) . ?
C7_2 C10_2 1.386(9) . ?
C7_2 C9_2 1.391(10) . ?
C8_2 C12_2 1.388(11) . ?
C8_2 C11_2 1.402(11) . ?
C9_2 C12_2 1.388(10) . ?
C10_2 C11_2 1.408(10) . ?
C10_2 C13_2 1.453(10) . ?
C12_2 C19_2 1.450(9) . ?
C13_2 C14_2 1.355(11) . ?
C13_2 O15_2 1.375(10) . ?
C14_2 O16_2 1.394(10) . ?
O15_2 C17_2 1.342(15) . ?
O16_2 C18_2 1.411(14) . ?
C19_2 C22_2 1.177(9) . ?
C20_2 C21_2 1.209(9) . ?
C21_2 C29_2 1.419(9) . ?
C22_2 C23_2 1.411(9) . ?
C23_2 C25_2 1.394(10) . ?
C23_2 C26_2 1.413(10) . ?
C24_2 C27_2 1.379(9) . ?
C24_2 C28_2 1.382(10) . ?
C24_2 C35_2 1.504(9) . ?
C25_2 C28_2 1.371(9) . ?
C26_2 C27_2 1.367(9) . ?
C29_2 C32_2 1.404(10) . ?
C29_2 C31_2 1.407(10) . ?
C30_2 C33_2 1.331(9) . ?
C30_2 C34_2 1.356(10) . ?
C30_2 C36_2 1.549(9) . ?
C31_2 C34_2 1.414(9) . ?
C32_2 C33_2 1.374(9) . ?
C35_2 O37_2 1.255(10) . ?
C35_2 O40_2 1.278(10) . ?
C36_2 O39_2 1.228(9) . ?
C36_2 O38_2 1.263(9) . ?

loop_
_shelx_include_file_name
_shelx_include_file
_shelx_include_file_checksum
PHE.restraints.dfix
;
REM Generated by grade2 version 1.4.1
REM from mol2_file (with ccdc) upload.mol2
REM using RDKit 2021.03.4

REM bonds:
REM bond C1-C4 source: Mogul_mean_981_hits
DFIX_PHE 1.410 0.012 C1 C4
REM bond C4-C5 source: Mogul_mean_132_hits
DFIX_PHE 1.379 0.010 C4 C5
REM bond C2-C5 source: Mogul_mean_2328_hits
DFIX_PHE 1.393 0.010 C2 C5
REM bond C2-C6 source: Mogul_mean_2613_hits
DFIX_PHE 1.362 0.011 C2 C6
REM bond C3-C6 source: Mogul_mean_3063_hits
DFIX_PHE 1.419 0.011 C3 C6
REM bond C1-C3 source: Mogul_mean_1382_hits
DFIX_PHE 1.419 0.008 C1 C3
REM bond C7-C10 source: Mogul_mean_1382_hits
DFIX_PHE 1.419 0.008 C7 C10
REM bond C10-C11 source: Mogul_mean_3063_hits
DFIX_PHE 1.419 0.011 C10 C11
REM bond C8-C11 source: Mogul_mean_2613_hits
DFIX_PHE 1.362 0.011 C8 C11
REM bond C8-C12 source: Mogul_mean_2328_hits
DFIX_PHE 1.393 0.010 C8 C12
REM bond C9-C12 source: Mogul_mean_132_hits
DFIX_PHE 1.379 0.010 C9 C12
REM bond C7-C9 source: Mogul_mean_981_hits
DFIX_PHE 1.410 0.012 C7 C9
REM bond C1-C7 source: Mogul_mean_2156_hits
DFIX_PHE 1.446 0.023 C1 C7
REM bond C10-C13 source: Mogul_mean_677_hits
DFIX_PHE 1.422 0.012 C10 C13
REM bond C3-C14 source: Mogul_mean_677_hits
DFIX_PHE 1.422 0.012 C3 C14
REM bond C14-C13 source: Mogul_mean_51_hits
DFIX_PHE 1.361 0.012 C14 C13
REM bond C13-O15 source: Mogul_mean_328_hits
DFIX_PHE 1.377 0.014 C13 O15
REM bond C14-O16 source: Mogul_mean_328_hits
DFIX_PHE 1.377 0.014 C14 O16
REM bond O15-C17 source: Mogul_mean_4698_hits
DFIX_PHE 1.425 0.015 O15 C17
REM bond O16-C18 source: Mogul_mean_4698_hits
DFIX_PHE 1.425 0.015 O16 C18
REM bond C12-C19 source: Mogul_mean_1872_hits
DFIX_PHE 1.435 0.010 C12 C19
REM bond C5-C20 source: Mogul_mean_1872_hits
DFIX_PHE 1.435 0.010 C5 C20
REM bond C20-C21 source: Mogul_mean_1623_hits
DFIX_PHE 1.197 0.011 C20 C21
REM bond C19-C22 source: Mogul_mean_1623_hits
DFIX_PHE 1.197 0.011 C19 C22
REM bond C23-C26 source: Mogul_mean_2328_hits
DFIX_PHE 1.393 0.010 C23 C26
REM bond C26-C27 source: Mogul_mean_7798_hits
DFIX_PHE 1.384 0.009 C26 C27
REM bond C24-C27 source: Mogul_mean_7157_hits
DFIX_PHE 1.392 0.011 C24 C27
REM bond C24-C28 source: Mogul_mean_7157_hits
DFIX_PHE 1.392 0.011 C24 C28
REM bond C25-C28 source: Mogul_mean_7798_hits
DFIX_PHE 1.384 0.009 C25 C28
REM bond C23-C25 source: Mogul_mean_2328_hits
DFIX_PHE 1.393 0.010 C23 C25
REM bond C22-C23 source: Mogul_mean_1872_hits
DFIX_PHE 1.435 0.010 C22 C23
REM bond C29-C32 source: Mogul_mean_2328_hits
DFIX_PHE 1.393 0.010 C29 C32
REM bond C32-C33 source: Mogul_mean_7798_hits
DFIX_PHE 1.384 0.009 C32 C33
REM bond C30-C33 source: Mogul_mean_7157_hits
DFIX_PHE 1.392 0.011 C30 C33
REM bond C30-C34 source: Mogul_mean_7157_hits
DFIX_PHE 1.392 0.011 C30 C34
REM bond C31-C34 source: Mogul_mean_7798_hits
DFIX_PHE 1.384 0.009 C31 C34
REM bond C29-C31 source: Mogul_mean_2328_hits
DFIX_PHE 1.393 0.010 C29 C31
REM bond C21-C29 source: Mogul_mean_1872_hits
DFIX_PHE 1.435 0.010 C21 C29
REM bond C24-C35 source: Mogul_mean_1425_hits
DFIX_PHE 1.509 0.011 C24 C35
REM bond C30-C36 source: Mogul_mean_1425_hits
DFIX_PHE 1.509 0.011 C30 C36
REM bond C35-O37 source: Mogul_mean_2667_hits
DFIX_PHE 1.250 0.018 C35 O37
REM bond C36-O38 source: Mogul_mean_2667_hits
DFIX_PHE 1.250 0.018 C36 O38
REM bond C36-O39 source: Mogul_mean_2709_hits
DFIX_PHE 1.259 0.016 C36 O39
REM bond C35-O40 source: Mogul_mean_2709_hits
DFIX_PHE 1.259 0.016 C35 O40

REM angles SHELX uses 1,3 distance restraints for angles,
REM these are derived by trig from the grade angle and two bond lengths:
REM angle C4-C1-C3 ang=118.3,0.7 b12=1.410,0.012 b23=1.419,0.008
REM angle C4-C1-C3 sources: Mogul_mean_1382_hits Mogul_mean_180_hits
REM  Mogul_mean_981_hits
DANG_PHE 2.428 0.015 C4 C3
REM angle C4-C1-C7 ang=121.7,1.2 b12=1.410,0.012 b23=1.446,0.023
REM angle C4-C1-C7 sources: Mogul_mean_2156_hits Mogul_mean_605_hits
REM  Mogul_mean_981_hits
DANG_PHE 2.495 0.027 C4 C7
REM angle C3-C1-C7 ang=119.9,0.8 b12=1.419,0.008 b23=1.446,0.023
REM angle C3-C1-C7 sources: Mogul_mean_1153_hits Mogul_mean_1382_hits
REM  Mogul_mean_2156_hits
DANG_PHE 2.480 0.024 C3 C7
REM angle C5-C2-C6 ang=120.2,0.8 b12=1.393,0.010 b23=1.362,0.011
REM angle C5-C2-C6 sources: Mogul_mean_102_hits Mogul_mean_2328_hits
REM  Mogul_mean_2613_hits
DANG_PHE 2.389 0.016 C5 C6
REM angle C6-C3-C1 ang=119.3,1.0 b12=1.419,0.011 b23=1.419,0.008
REM angle C6-C3-C1 sources: Mogul_mean_1263_hits Mogul_mean_1382_hits
REM  Mogul_mean_3063_hits
DANG_PHE 2.450 0.017 C6 C1
REM angle C6-C3-C14 ang=122.6,1.6 b12=1.419,0.011 b23=1.422,0.012
REM angle C6-C3-C14 sources: Mogul_mean_3063_hits Mogul_mean_544_hits
REM  Mogul_mean_677_hits
DANG_PHE 2.491 0.024 C6 C14
REM angle C1-C3-C14 ang=117.8,1.7 b12=1.419,0.008 b23=1.422,0.012
REM angle C1-C3-C14 sources: Mogul_mean_129_hits Mogul_mean_1382_hits
REM  Mogul_mean_677_hits
DANG_PHE 2.433 0.026 C1 C14
REM angle C1-C4-C5 ang=121.8,0.5 b12=1.410,0.012 b23=1.379,0.010
REM angle C1-C4-C5 sources: Mogul_mean_132_hits Mogul_mean_43_hits
REM  Mogul_mean_981_hits
DANG_PHE 2.437 0.014 C1 C5
REM angle C4-C5-C2 ang=119.5,0.6 b12=1.379,0.010 b23=1.393,0.010
REM angle C4-C5-C2 sources: Mogul_mean_102_hits Mogul_mean_132_hits
REM  Mogul_mean_2328_hits
DANG_PHE 2.394 0.014 C4 C2
REM angle C4-C5-C20 ang=120.9,1.5 b12=1.379,0.010 b23=1.435,0.010
REM angle C4-C5-C20 sources: Mogul_mean_132_hits Mogul_mean_1872_hits
REM  Mogul_mean_96_hits
DANG_PHE 2.448 0.022 C4 C20
REM angle C2-C5-C20 ang=120.6,1.2 b12=1.393,0.010 b23=1.435,0.010
REM angle C2-C5-C20 sources: Mogul_mean_1872_hits Mogul_mean_2180_hits
REM  Mogul_mean_2328_hits
DANG_PHE 2.457 0.019 C2 C20
REM angle C2-C6-C3 ang=121.2,0.9 b12=1.362,0.011 b23=1.419,0.011
REM angle C2-C6-C3 sources: Mogul_mean_1213_hits Mogul_mean_2613_hits
REM  Mogul_mean_3063_hits
DANG_PHE 2.424 0.017 C2 C3
REM angle C10-C7-C9 ang=118.3,0.7 b12=1.419,0.008 b23=1.410,0.012
REM angle C10-C7-C9 sources: Mogul_mean_1382_hits Mogul_mean_180_hits
REM  Mogul_mean_981_hits
DANG_PHE 2.428 0.015 C10 C9
REM angle C10-C7-C1 ang=119.9,0.8 b12=1.419,0.008 b23=1.446,0.023
REM angle C10-C7-C1 sources: Mogul_mean_1153_hits Mogul_mean_1382_hits
REM  Mogul_mean_2156_hits
DANG_PHE 2.480 0.024 C10 C1
REM angle C9-C7-C1 ang=121.7,1.2 b12=1.410,0.012 b23=1.446,0.023
REM angle C9-C7-C1 sources: Mogul_mean_2156_hits Mogul_mean_605_hits
REM  Mogul_mean_981_hits
DANG_PHE 2.495 0.027 C9 C1
REM angle C11-C8-C12 ang=120.2,0.8 b12=1.362,0.011 b23=1.393,0.010
REM angle C11-C8-C12 sources: Mogul_mean_102_hits Mogul_mean_2328_hits
REM  Mogul_mean_2613_hits
DANG_PHE 2.389 0.016 C11 C12
REM angle C12-C9-C7 ang=121.8,0.5 b12=1.379,0.010 b23=1.410,0.012
REM angle C12-C9-C7 sources: Mogul_mean_132_hits Mogul_mean_43_hits
REM  Mogul_mean_981_hits
DANG_PHE 2.437 0.014 C12 C7
REM angle C7-C10-C11 ang=119.3,1.0 b12=1.419,0.008 b23=1.419,0.011
REM angle C7-C10-C11 sources: Mogul_mean_1263_hits Mogul_mean_1382_hits
REM  Mogul_mean_3063_hits
DANG_PHE 2.450 0.017 C7 C11
REM angle C7-C10-C13 ang=117.8,1.7 b12=1.419,0.008 b23=1.422,0.012
REM angle C7-C10-C13 sources: Mogul_mean_129_hits Mogul_mean_1382_hits
REM  Mogul_mean_677_hits
DANG_PHE 2.433 0.026 C7 C13
REM angle C11-C10-C13 ang=122.6,1.6 b12=1.419,0.011 b23=1.422,0.012
REM angle C11-C10-C13 sources: Mogul_mean_3063_hits Mogul_mean_544_hits
REM  Mogul_mean_677_hits
DANG_PHE 2.491 0.024 C11 C13
REM angle C10-C11-C8 ang=121.2,0.9 b12=1.419,0.011 b23=1.362,0.011
REM angle C10-C11-C8 sources: Mogul_mean_1213_hits Mogul_mean_2613_hits
REM  Mogul_mean_3063_hits
DANG_PHE 2.424 0.017 C10 C8
REM angle C8-C12-C9 ang=119.5,0.6 b12=1.393,0.010 b23=1.379,0.010
REM angle C8-C12-C9 sources: Mogul_mean_102_hits Mogul_mean_132_hits
REM  Mogul_mean_2328_hits
DANG_PHE 2.394 0.014 C8 C9
REM angle C8-C12-C19 ang=120.6,1.2 b12=1.393,0.010 b23=1.435,0.010
REM angle C8-C12-C19 sources: Mogul_mean_1872_hits Mogul_mean_2180_hits
REM  Mogul_mean_2328_hits
DANG_PHE 2.457 0.019 C8 C19
REM angle C9-C12-C19 ang=120.9,1.5 b12=1.379,0.010 b23=1.435,0.010
REM angle C9-C12-C19 sources: Mogul_mean_132_hits Mogul_mean_1872_hits
REM  Mogul_mean_96_hits
DANG_PHE 2.448 0.022 C9 C19
REM angle C10-C13-C14 ang=121.0,0.9 b12=1.422,0.012 b23=1.361,0.012
REM angle C10-C13-C14 sources: Mogul_mean_51_hits Mogul_mean_677_hits
REM  Mogul_mean_86_hits
DANG_PHE 2.423 0.018 C10 C14
REM angle C10-C13-O15 ang=117.6,1.7 b12=1.422,0.012 b23=1.377,0.014
REM angle C10-C13-O15 sources: Mogul_mean_227_hits Mogul_mean_328_hits
REM  Mogul_mean_677_hits
DANG_PHE 2.394 0.027 C10 O15
REM angle C14-C13-O15 ang=121.6,1.5 b12=1.361,0.012 b23=1.377,0.014
REM angle C14-C13-O15 sources: Mogul_mean_328_hits Mogul_mean_47_hits
REM  Mogul_mean_51_hits
DANG_PHE 2.390 0.023 C14 O15
REM angle C3-C14-C13 ang=121.0,0.9 b12=1.422,0.012 b23=1.361,0.012
REM angle C3-C14-C13 sources: Mogul_mean_51_hits Mogul_mean_677_hits
REM  Mogul_mean_86_hits
DANG_PHE 2.423 0.018 C3 C13
REM angle C3-C14-O16 ang=117.6,1.7 b12=1.422,0.012 b23=1.377,0.014
REM angle C3-C14-O16 sources: Mogul_mean_227_hits Mogul_mean_328_hits
REM  Mogul_mean_677_hits
DANG_PHE 2.394 0.027 C3 O16
REM angle C13-C14-O16 ang=121.6,1.5 b12=1.361,0.012 b23=1.377,0.014
REM angle C13-C14-O16 sources: Mogul_mean_328_hits Mogul_mean_47_hits
REM  Mogul_mean_51_hits
DANG_PHE 2.390 0.023 C13 O16
REM angle C13-O15-C17 ang=114.8,2.5 b12=1.377,0.014 b23=1.425,0.015
REM angle C13-O15-C17 sources: Mogul_mean_328_hits Mogul_mean_4698_hits
DANG_PHE 2.361 0.037 C13 C17
REM angle C14-O16-C18 ang=114.8,2.5 b12=1.377,0.014 b23=1.425,0.015
REM angle C14-O16-C18 sources: Mogul_mean_328_hits Mogul_mean_4698_hits
DANG_PHE 2.361 0.037 C14 C18
REM angle C12-C19-C22 ang=176.9,2.5 b12=1.435,0.010 b23=1.197,0.011
REM angle C12-C19-C22 sources: Mogul_mean_1623_hits Mogul_mean_1679_hits
REM  Mogul_mean_1872_hits
DANG_PHE 2.631 0.015 C12 C22
REM angle C5-C20-C21 ang=176.9,2.5 b12=1.435,0.010 b23=1.197,0.011
REM angle C5-C20-C21 sources: Mogul_mean_1623_hits Mogul_mean_1679_hits
REM  Mogul_mean_1872_hits
DANG_PHE 2.631 0.015 C5 C21
REM angle C20-C21-C29 ang=176.9,2.5 b12=1.197,0.011 b23=1.435,0.010
REM angle C20-C21-C29 sources: Mogul_mean_1623_hits Mogul_mean_1679_hits
REM  Mogul_mean_1872_hits
DANG_PHE 2.631 0.015 C20 C29
REM angle C19-C22-C23 ang=176.9,2.5 b12=1.197,0.011 b23=1.435,0.010
REM angle C19-C22-C23 sources: Mogul_mean_1623_hits Mogul_mean_1679_hits
REM  Mogul_mean_1872_hits
DANG_PHE 2.631 0.015 C19 C23
REM angle C26-C23-C25 ang=119.2,1.0 b12=1.393,0.010 b23=1.393,0.010
REM angle C26-C23-C25 sources: Mogul_mean_2128_hits Mogul_mean_2328_hits
DANG_PHE 2.403 0.018 C26 C25
REM angle C26-C23-C22 ang=120.6,1.2 b12=1.393,0.010 b23=1.435,0.010
REM angle C26-C23-C22 sources: Mogul_mean_1872_hits Mogul_mean_2180_hits
REM  Mogul_mean_2328_hits
DANG_PHE 2.457 0.019 C26 C22
REM angle C25-C23-C22 ang=120.6,1.2 b12=1.393,0.010 b23=1.435,0.010
REM angle C25-C23-C22 sources: Mogul_mean_1872_hits Mogul_mean_2180_hits
REM  Mogul_mean_2328_hits
DANG_PHE 2.457 0.019 C25 C22
REM angle C27-C24-C28 ang=118.7,0.9 b12=1.392,0.011 b23=1.392,0.011
REM angle C27-C24-C28 sources: Mogul_mean_4769_hits Mogul_mean_7157_hits
DANG_PHE 2.395 0.017 C27 C28
REM angle C27-C24-C35 ang=120.7,1.1 b12=1.392,0.011 b23=1.509,0.011
REM angle C27-C24-C35 sources: Mogul_mean_1425_hits Mogul_mean_1827_hits
REM  Mogul_mean_7157_hits
DANG_PHE 2.521 0.019 C27 C35
REM angle C28-C24-C35 ang=120.7,1.1 b12=1.392,0.011 b23=1.509,0.011
REM angle C28-C24-C35 sources: Mogul_mean_1425_hits Mogul_mean_1827_hits
REM  Mogul_mean_7157_hits
DANG_PHE 2.521 0.019 C28 C35
REM angle C28-C25-C23 ang=120.3,0.7 b12=1.384,0.009 b23=1.393,0.010
REM angle C28-C25-C23 sources: Mogul_mean_2328_hits Mogul_mean_2462_hits
REM  Mogul_mean_7798_hits
DANG_PHE 2.408 0.015 C28 C23
REM angle C23-C26-C27 ang=120.3,0.7 b12=1.393,0.010 b23=1.384,0.009
REM angle C23-C26-C27 sources: Mogul_mean_2328_hits Mogul_mean_2462_hits
REM  Mogul_mean_7798_hits
DANG_PHE 2.408 0.015 C23 C27
REM angle C26-C27-C24 ang=120.8,0.7 b12=1.384,0.009 b23=1.392,0.011
REM angle C26-C27-C24 sources: Mogul_mean_4153_hits Mogul_mean_7157_hits
REM  Mogul_mean_7798_hits
DANG_PHE 2.414 0.015 C26 C24
REM angle C24-C28-C25 ang=120.8,0.7 b12=1.392,0.011 b23=1.384,0.009
REM angle C24-C28-C25 sources: Mogul_mean_4153_hits Mogul_mean_7157_hits
REM  Mogul_mean_7798_hits
DANG_PHE 2.414 0.015 C24 C25
REM angle C32-C29-C31 ang=119.2,1.0 b12=1.393,0.010 b23=1.393,0.010
REM angle C32-C29-C31 sources: Mogul_mean_2128_hits Mogul_mean_2328_hits
DANG_PHE 2.403 0.018 C32 C31
REM angle C32-C29-C21 ang=120.6,1.2 b12=1.393,0.010 b23=1.435,0.010
REM angle C32-C29-C21 sources: Mogul_mean_1872_hits Mogul_mean_2180_hits
REM  Mogul_mean_2328_hits
DANG_PHE 2.457 0.019 C32 C21
REM angle C31-C29-C21 ang=120.6,1.2 b12=1.393,0.010 b23=1.435,0.010
REM angle C31-C29-C21 sources: Mogul_mean_1872_hits Mogul_mean_2180_hits
REM  Mogul_mean_2328_hits
DANG_PHE 2.457 0.019 C31 C21
REM angle C33-C30-C34 ang=118.7,0.9 b12=1.392,0.011 b23=1.392,0.011
REM angle C33-C30-C34 sources: Mogul_mean_4769_hits Mogul_mean_7157_hits
DANG_PHE 2.395 0.017 C33 C34
REM angle C33-C30-C36 ang=120.7,1.1 b12=1.392,0.011 b23=1.509,0.011
REM angle C33-C30-C36 sources: Mogul_mean_1425_hits Mogul_mean_1827_hits
REM  Mogul_mean_7157_hits
DANG_PHE 2.521 0.019 C33 C36
REM angle C34-C30-C36 ang=120.7,1.1 b12=1.392,0.011 b23=1.509,0.011
REM angle C34-C30-C36 sources: Mogul_mean_1425_hits Mogul_mean_1827_hits
REM  Mogul_mean_7157_hits
DANG_PHE 2.521 0.019 C34 C36
REM angle C34-C31-C29 ang=120.3,0.7 b12=1.384,0.009 b23=1.393,0.010
REM angle C34-C31-C29 sources: Mogul_mean_2328_hits Mogul_mean_2462_hits
REM  Mogul_mean_7798_hits
DANG_PHE 2.408 0.015 C34 C29
REM angle C29-C32-C33 ang=120.3,0.7 b12=1.393,0.010 b23=1.384,0.009
REM angle C29-C32-C33 sources: Mogul_mean_2328_hits Mogul_mean_2462_hits
REM  Mogul_mean_7798_hits
DANG_PHE 2.408 0.015 C29 C33
REM angle C32-C33-C30 ang=120.8,0.7 b12=1.384,0.009 b23=1.392,0.011
REM angle C32-C33-C30 sources: Mogul_mean_4153_hits Mogul_mean_7157_hits
REM  Mogul_mean_7798_hits
DANG_PHE 2.414 0.015 C32 C30
REM angle C30-C34-C31 ang=120.8,0.7 b12=1.392,0.011 b23=1.384,0.009
REM angle C30-C34-C31 sources: Mogul_mean_4153_hits Mogul_mean_7157_hits
REM  Mogul_mean_7798_hits
DANG_PHE 2.414 0.015 C30 C31
REM angle C24-C35-O37 ang=117.9,1.3 b12=1.509,0.011 b23=1.250,0.018
REM angle C24-C35-O37 sources: Mogul_mean_1425_hits Mogul_mean_2667_hits
DANG_PHE 2.368 0.024 C24 O37
REM angle C24-C35-O40 ang=117.6,1.4 b12=1.509,0.011 b23=1.259,0.016
REM angle C24-C35-O40 sources: Mogul_mean_1410_hits Mogul_mean_1425_hits
REM  Mogul_mean_2709_hits
DANG_PHE 2.370 0.024 C24 O40
REM angle O37-C35-O40 ang=124.6,1.8 b12=1.250,0.018 b23=1.259,0.016
REM angle O37-C35-O40 sources: Mogul_mean_2648_hits Mogul_mean_2667_hits
REM  Mogul_mean_2709_hits
DANG_PHE 2.222 0.028 O37 O40
REM angle C30-C36-O38 ang=117.9,1.3 b12=1.509,0.011 b23=1.250,0.018
REM angle C30-C36-O38 sources: Mogul_mean_1425_hits Mogul_mean_2667_hits
DANG_PHE 2.368 0.024 C30 O38
REM angle C30-C36-O39 ang=117.6,1.4 b12=1.509,0.011 b23=1.259,0.016
REM angle C30-C36-O39 sources: Mogul_mean_1410_hits Mogul_mean_1425_hits
REM  Mogul_mean_2709_hits
DANG_PHE 2.370 0.024 C30 O39
REM angle O38-C36-O39 ang=124.6,1.8 b12=1.250,0.018 b23=1.259,0.016
REM angle O38-C36-O39 sources: Mogul_mean_2648_hits Mogul_mean_2667_hits
REM  Mogul_mean_2709_hits
DANG_PHE 2.222 0.028 O38 O39

REM planes:
REM plane atom-C1, source: Mogul_sum_angles_360
FLAT_PHE C4 C1 C3 C7
REM plane atom-C3, source: Mogul_sum_angles_360
FLAT_PHE C6 C3 C1 C14
REM plane atom-C5, source: Mogul_sum_angles_361
FLAT_PHE C4 C5 C2 C20
REM plane atom-C7, source: Mogul_sum_angles_360
FLAT_PHE C10 C7 C9 C1
REM plane atom-C10, source: Mogul_sum_angles_360
FLAT_PHE C7 C10 C11 C13
REM plane atom-C12, source: Mogul_sum_angles_361
FLAT_PHE C8 C12 C9 C19
REM plane atom-C13, source: Mogul_sum_angles_360
FLAT_PHE C10 C13 C14 O15
REM plane atom-C14, source: Mogul_sum_angles_360
FLAT_PHE C3 C14 C13 O16
REM plane atom-C23, source: Mogul_sum_angles_360
FLAT_PHE C26 C23 C25 C22
REM plane atom-C24, source: Mogul_sum_angles_360
FLAT_PHE C27 C24 C28 C35
REM plane atom-C29, source: Mogul_sum_angles_360
FLAT_PHE C32 C29 C31 C21
REM plane atom-C30, source: Mogul_sum_angles_360
FLAT_PHE C33 C30 C34 C36
REM plane atom-C35, source: Mogul_sum_angles_360
FLAT_PHE C24 C35 O37 O40
REM plane atom-C36, source: Mogul_sum_angles_360
FLAT_PHE C30 C36 O38 O39
REM plane ring6A, source: Mogul+_ring_tors_rmsd_1.3_356_hits
FLAT_PHE C2 C6 C3 C1 C4 C5
REM plane ring6B, source: Mogul+_ring_tors_rmsd_1.3_356_hits
FLAT_PHE C8 C12 C9 C7 C10 C11
REM plane ring6C, source: Mogul+_ring_tors_rmsd_1.2_318_hits
FLAT_PHE C13 C14 C3 C1 C7 C10
REM plane ring6D, source: Mogul+_ring_tors_rmsd_1.1_440_hits
FLAT_PHE C24 C28 C25 C23 C26 C27
REM plane ring6E, source: Mogul+_ring_tors_rmsd_1.1_440_hits
FLAT_PHE C30 C34 C31 C29 C32 C33
REM plane 2fold-39, source:
REM  Mogul_plane_rms_out_of_plane_torsion13.8_degs_2205_hits
FLAT_PHE C27 C24 C35 O37
REM plane 2fold-40, source:
REM  Mogul_plane_rms_out_of_plane_torsion13.8_degs_2205_hits
FLAT_PHE C33 C30 C36 O38
;
38257
